data_2234809
loop_
_publ_author_name
'Wei, En-Yu'

_publ_section_title
;
 (<i>E</i>)-<i>N</i>'-(5-Bromo-2-hydroxybenzylidene)-4-(dimethylamino)benzohydrazide
;
_journal_coeditor_code SU2400
_journal_issue 5
_journal_name_full 'Acta Crystallographica Section E'
_journal_page_first o1304
_journal_paper_doi 10.1107/S1600536812013785
_journal_volume 68
_journal_year 2012
_chemical_formula_iupac 'C16 H16 Br N3 O2'
_chemical_formula_moiety 'C16 H16 Br N3 O2'
_chemical_formula_sum 'C16 H16 Br N3 O2'
_chemical_formula_weight 362.23
_chemical_name_systematic
;
(<i>E</i>)-<i>N</i>'-(5-Bromo-2-hydroxybenzylidene)-
4-(dimethylamino)benzohydrazide
;
_space_group_IT_number 15
_symmetry_cell_setting monoclinic
_symmetry_space_group_name_Hall '-C 2yc'
_symmetry_space_group_name_H-M 'C 1 2/c 1'
_atom_sites_solution_hydrogens geom
_atom_sites_solution_primary direct
_atom_sites_solution_secondary difmap
_audit_creation_method SHELXL-97
_cell_angle_alpha 90.00
_cell_angle_beta 111.463(2)
_cell_angle_gamma 90.00
_cell_formula_units_Z 16
_cell_length_a 35.3800(12)
_cell_length_b 10.4520(10)
_cell_length_c 18.5070(15)
_cell_measurement_reflns_used 1759
_cell_measurement_temperature 298(2)
_cell_measurement_theta_max 24.31
_cell_measurement_theta_min 2.26
_cell_volume 6369.2(8)
_computing_cell_refinement 'SAINT (Bruker, 1998)'
_computing_data_collection 'SMART (Bruker, 1998)'
_computing_data_reduction 'SAINT (Bruker, 1998)'
_computing_molecular_graphics 'SHELXTL (Sheldrick, 2008)'
_computing_publication_material 'SHELXTL (Sheldrick, 2008)'
_computing_structure_refinement 'SHELXL97 (Sheldrick, 2008)'
_computing_structure_solution 'SHELXS97 (Sheldrick, 2008)'
_diffrn_ambient_temperature 298(2)
_diffrn_measured_fraction_theta_full 0.995
_diffrn_measured_fraction_theta_max 0.995
_diffrn_measurement_device_type 'Bruker SMART CCD area-detector'
_diffrn_measurement_method '\w scans'
_diffrn_radiation_monochromator graphite
_diffrn_radiation_source 'fine-focus sealed tube'
_diffrn_radiation_type MoK\a
_diffrn_radiation_wavelength 0.71073
_diffrn_reflns_av_R_equivalents 0.1679
_diffrn_reflns_av_sigmaI/netI 0.1894
_diffrn_reflns_limit_h_max 45
_diffrn_reflns_limit_h_min -43
_diffrn_reflns_limit_k_max 12
_diffrn_reflns_limit_k_min -13
_diffrn_reflns_limit_l_max 23
_diffrn_reflns_limit_l_min -23
_diffrn_reflns_number 25287
_diffrn_reflns_theta_full 27.00
_diffrn_reflns_theta_max 27.00
_diffrn_reflns_theta_min 2.25
_diffrn_standards_number 0
_exptl_absorpt_coefficient_mu 2.592
_exptl_absorpt_correction_T_max 0.6526
_exptl_absorpt_correction_T_min 0.6252
_exptl_absorpt_correction_type multi-scan
_exptl_absorpt_process_details '(SADABS; Sheldrick, 1996)'
_exptl_crystal_colour colourless
_exptl_crystal_density_diffrn 1.511
_exptl_crystal_density_method 'not measured'
_exptl_crystal_description block
_exptl_crystal_F_000 2944
_exptl_crystal_size_max 0.20
_exptl_crystal_size_mid 0.20
_exptl_crystal_size_min 0.18
_refine_diff_density_max 0.700
_refine_diff_density_min -0.435
_refine_ls_extinction_method none
_refine_ls_goodness_of_fit_ref 0.936
_refine_ls_hydrogen_treatment mixed
_refine_ls_matrix_type full
_refine_ls_number_parameters 411
_refine_ls_number_reflns 6931
_refine_ls_number_restraints 3
_refine_ls_restrained_S_all 0.936
_refine_ls_R_factor_all 0.2294
_refine_ls_R_factor_gt 0.0652
_refine_ls_shift/su_max 0.000
_refine_ls_shift/su_mean 0.000
_refine_ls_structure_factor_coef Fsqd
_refine_ls_weighting_details 'calc w=1/[\s^2^(Fo^2^)+(0.0705P)^2^] where P=(Fo^2^+2Fc^2^)/3'
_refine_ls_weighting_scheme calc
_refine_ls_wR_factor_gt 0.1299
_refine_ls_wR_factor_ref 0.1969
_reflns_number_gt 2320
_reflns_number_total 6931
_reflns_threshold_expression I>2\s(I)
_cod_data_source_file su2400.cif
_cod_data_source_block I
_cod_original_cell_volume 6369.1(8)
_cod_original_sg_symbol_H-M 'C 2/c'
_cod_database_code 2234809
_cod_database_fobs_code 2234809

loop_
_symmetry_equiv_pos_as_xyz
'x, y, z'
'-x, y, -z+1/2'
'x+1/2, y+1/2, z'
'-x+1/2, y+1/2, -z+1/2'
'-x, -y, -z'
'x, -y, z-1/2'
'-x+1/2, -y+1/2, -z'
'x+1/2, -y+1/2, z-1/2'

loop_
_atom_site_type_symbol
_atom_site_label
_atom_site_fract_x
_atom_site_fract_y
_atom_site_fract_z
_atom_site_U_iso_or_equiv
_atom_site_adp_type
_atom_site_calc_flag
_atom_site_refinement_flags
_atom_site_occupancy
_atom_site_symmetry_multiplicity
Br Br1 0.05924(3) -0.17985(8) 0.26798(6) 0.1074(4) Uani d . 1 1
O O1 0.09419(15) 0.3023(6) 0.4577(3) 0.0859(16) Uani d D 1 1
O O2 0.19862(13) 0.4457(4) 0.5806(2) 0.0575(12) Uani d . 1 1
N N1 0.16745(16) 0.2904(5) 0.4615(3) 0.0483(14) Uani d . 1 1
N N2 0.20495(17) 0.3485(5) 0.4771(3) 0.0488(14) Uani d D 1 1
N N3 0.34499(18) 0.7781(5) 0.5532(3) 0.0642(16) Uani d . 1 1
C C1 0.1174(2) 0.1398(6) 0.3926(3) 0.0457(16) Uani d . 1 1
C C2 0.0872(2) 0.1945(7) 0.4124(4) 0.0616(19) Uani d . 1 1
C C3 0.0489(3) 0.1427(9) 0.3884(4) 0.081(2) Uani d . 1 1
H H3 0.0285 0.1829 0.4005 0.097 Uiso calc R 1 1
C C4 0.0410(2) 0.0325(9) 0.3468(4) 0.078(2) Uani d . 1 1
H H4 0.0153 -0.0046 0.3319 0.094 Uiso calc R 1 1
C C5 0.0707(3) -0.0244(7) 0.3268(4) 0.067(2) Uani d . 1 1
C C6 0.1089(2) 0.0274(6) 0.3481(4) 0.0601(19) Uani d . 1 1
H H6 0.1286 -0.0112 0.3333 0.072 Uiso calc R 1 1
C C7 0.15762(19) 0.1970(6) 0.4126(4) 0.0487(17) Uani d . 1 1
H H7 0.1757 0.1668 0.3907 0.058 Uiso calc R 1 1
C C8 0.2167(2) 0.4381(6) 0.5350(4) 0.0462(16) Uani d . 1 1
C C9 0.25160(19) 0.5209(6) 0.5393(3) 0.0421(15) Uani d . 1 1
C C10 0.27268(19) 0.5113(6) 0.4902(3) 0.0473(16) Uani d . 1 1
H H10 0.2659 0.4464 0.4533 0.057 Uiso calc R 1 1
C C11 0.30347(19) 0.5941(6) 0.4937(3) 0.0513(17) Uani d . 1 1
H H11 0.3172 0.5836 0.4599 0.062 Uiso calc R 1 1
C C12 0.31442(19) 0.6953(6) 0.5485(4) 0.0468(16) Uani d . 1 1
C C13 0.2933(2) 0.7025(6) 0.5984(4) 0.0570(19) Uani d . 1 1
H H13 0.3003 0.7656 0.6365 0.068 Uiso calc R 1 1
C C14 0.2622(2) 0.6194(6) 0.5936(4) 0.0540(18) Uani d . 1 1
H H14 0.2482 0.6294 0.6270 0.065 Uiso calc R 1 1
C C15 0.3659(2) 0.7698(7) 0.5001(5) 0.088(3) Uani d . 1 1
H H15A 0.3793 0.6885 0.5060 0.132 Uiso calc R 1 1
H H15B 0.3856 0.8372 0.5108 0.132 Uiso calc R 1 1
H H15C 0.3467 0.7781 0.4479 0.132 Uiso calc R 1 1
C C16 0.3560(2) 0.8819(6) 0.6096(4) 0.082(2) Uani d . 1 1
H H16A 0.3324 0.9323 0.6037 0.123 Uiso calc R 1 1
H H16B 0.3762 0.9348 0.6012 0.123 Uiso calc R 1 1
H H16C 0.3668 0.8470 0.6612 0.123 Uiso calc R 1 1
Br Br2 -0.01643(2) 0.70242(8) 0.01969(5) 0.0909(4) Uani d . 1 1
O O3 0.10533(15) 0.3944(4) 0.2737(3) 0.0643(13) Uani d . 1 1
H H3A 0.1282 0.4005 0.2723 0.097 Uiso calc R 1 1
O O4 0.21854(13) 0.3436(4) 0.3307(2) 0.0555(12) Uani d . 1 1
N N4 0.15959(17) 0.4691(5) 0.2196(3) 0.0499(14) Uani d . 1 1
N N5 0.19915(17) 0.4732(5) 0.2255(3) 0.0520(14) Uani d D 1 1
N N6 0.39439(18) 0.5341(5) 0.3585(3) 0.0650(16) Uani d . 1 1
C C17 0.0911(2) 0.5253(6) 0.1589(4) 0.0453(16) Uani d . 1 1
C C18 0.0787(2) 0.4598(6) 0.2135(4) 0.0508(17) Uani d . 1 1
C C19 0.0387(3) 0.4636(7) 0.2065(5) 0.072(2) Uani d . 1 1
H H19 0.0306 0.4175 0.2414 0.086 Uiso calc R 1 1
C C20 0.0101(2) 0.5342(8) 0.1489(5) 0.075(2) Uani d . 1 1
H H20 -0.0168 0.5370 0.1456 0.090 Uiso calc R 1 1
C C21 0.0222(2) 0.6009(7) 0.0961(4) 0.0591(19) Uani d . 1 1
C C22 0.0617(2) 0.5949(6) 0.1007(4) 0.0533(18) Uani d . 1 1
H H22 0.0691 0.6384 0.0641 0.064 Uiso calc R 1 1
C C23 0.1324(2) 0.5246(6) 0.1638(4) 0.0492(17) Uani d . 1 1
H H23 0.1394 0.5653 0.1257 0.059 Uiso calc R 1 1
C C24 0.2283(2) 0.4141(6) 0.2863(4) 0.0445(16) Uani d . 1 1
C C25 0.27063(18) 0.4424(5) 0.2981(3) 0.0389(15) Uani d . 1 1
C C26 0.3015(2) 0.3623(6) 0.3429(3) 0.0506(17) Uani d . 1 1
H H26 0.2944 0.2859 0.3604 0.061 Uiso calc R 1 1
C C27 0.3415(2) 0.3897(6) 0.3625(4) 0.0552(18) Uani d . 1 1
H H27 0.3608 0.3324 0.3933 0.066 Uiso calc R 1 1
C C28 0.3544(2) 0.5040(6) 0.3371(4) 0.0466(16) Uani d . 1 1
C C29 0.3231(2) 0.5837(6) 0.2899(4) 0.0532(18) Uani d . 1 1
H H29 0.3299 0.6590 0.2707 0.064 Uiso calc R 1 1
C C30 0.2829(2) 0.5538(6) 0.2713(3) 0.0494(17) Uani d . 1 1
H H30 0.2633 0.6094 0.2398 0.059 Uiso calc R 1 1
C C31 0.4259(2) 0.4599(8) 0.4144(5) 0.104(3) Uani d . 1 1
H H31A 0.4193 0.4464 0.4597 0.155 Uiso calc R 1 1
H H31B 0.4513 0.5050 0.4288 0.155 Uiso calc R 1 1
H H31C 0.4283 0.3788 0.3921 0.155 Uiso calc R 1 1
C C32 0.4071(2) 0.6560(6) 0.3366(4) 0.069(2) Uani d . 1 1
H H32A 0.3908 0.6751 0.2836 0.103 Uiso calc R 1 1
H H32B 0.4351 0.6508 0.3420 0.103 Uiso calc R 1 1
H H32C 0.4039 0.7224 0.3697 0.103 Uiso calc R 1 1
H H2 0.2137(19) 0.345(6) 0.437(3) 0.080 Uiso d D 1 1
H H5 0.2045(19) 0.509(6) 0.186(3) 0.080 Uiso d D 1 1
H H1 0.1197(5) 0.314(7) 0.471(4) 0.080 Uiso d D 1 1

loop_
_atom_site_aniso_label
_atom_site_aniso_U_11
_atom_site_aniso_U_22
_atom_site_aniso_U_33
_atom_site_aniso_U_12
_atom_site_aniso_U_13
_atom_site_aniso_U_23
Br1 0.0913(7) 0.0587(6) 0.1314(9) -0.0037(5) -0.0073(6) -0.0273(5)
O1 0.075(4) 0.097(4) 0.096(4) -0.017(4) 0.043(4) -0.043(4)
O2 0.077(3) 0.058(3) 0.047(3) -0.006(2) 0.034(3) -0.007(2)
N1 0.061(4) 0.041(3) 0.044(3) -0.002(3) 0.021(3) 0.002(3)
N2 0.062(4) 0.049(3) 0.040(3) -0.005(3) 0.024(3) -0.005(3)
N3 0.069(4) 0.059(4) 0.068(4) -0.013(3) 0.029(4) -0.004(3)
C1 0.053(5) 0.045(4) 0.037(4) 0.000(4) 0.014(3) 0.007(3)
C2 0.066(5) 0.065(5) 0.056(5) -0.008(5) 0.025(4) -0.008(4)
C3 0.070(6) 0.103(7) 0.074(6) -0.010(5) 0.033(5) -0.011(5)
C4 0.061(5) 0.090(7) 0.073(6) -0.016(5) 0.011(5) 0.004(5)
C5 0.077(6) 0.047(5) 0.058(5) -0.011(4) 0.001(4) -0.004(4)
C6 0.067(5) 0.052(5) 0.051(4) 0.001(4) 0.010(4) -0.001(4)
C7 0.056(5) 0.047(4) 0.043(4) 0.011(4) 0.019(3) 0.008(4)
C8 0.060(4) 0.044(4) 0.033(4) 0.009(4) 0.015(3) 0.001(3)
C9 0.052(4) 0.037(4) 0.040(4) 0.005(3) 0.020(3) 0.000(3)
C10 0.059(4) 0.042(4) 0.046(4) -0.001(4) 0.025(4) -0.007(3)
C11 0.061(5) 0.057(5) 0.045(4) -0.003(4) 0.031(4) -0.011(4)
C12 0.054(4) 0.037(4) 0.049(4) 0.001(4) 0.017(4) -0.001(3)
C13 0.075(5) 0.043(4) 0.048(4) -0.009(4) 0.017(4) -0.015(3)
C14 0.075(5) 0.045(4) 0.051(4) -0.001(4) 0.033(4) -0.004(4)
C15 0.079(6) 0.092(6) 0.102(6) -0.037(5) 0.044(5) -0.015(5)
C16 0.102(6) 0.043(4) 0.082(6) -0.016(4) 0.012(5) -0.010(4)
Br2 0.0675(6) 0.0902(7) 0.1043(7) 0.0140(5) 0.0188(5) 0.0122(5)
O3 0.083(4) 0.052(3) 0.064(3) -0.001(3) 0.034(3) 0.003(3)
O4 0.072(3) 0.050(3) 0.044(3) -0.016(2) 0.021(2) 0.000(2)
N4 0.050(4) 0.047(3) 0.056(4) -0.005(3) 0.023(3) -0.003(3)
N5 0.060(4) 0.052(4) 0.045(4) -0.003(3) 0.020(3) 0.012(3)
N6 0.058(4) 0.054(4) 0.080(4) -0.002(3) 0.022(3) 0.016(3)
C17 0.053(4) 0.034(4) 0.048(4) -0.005(3) 0.018(4) -0.004(3)
C18 0.064(5) 0.039(4) 0.058(5) -0.009(4) 0.032(4) -0.010(4)
C19 0.080(6) 0.071(5) 0.080(6) 0.000(5) 0.046(5) 0.007(5)
C20 0.060(5) 0.084(6) 0.091(6) 0.001(5) 0.039(5) -0.001(5)
C21 0.052(5) 0.059(5) 0.065(5) -0.004(4) 0.021(4) -0.007(4)
C22 0.065(5) 0.041(4) 0.060(5) -0.011(4) 0.030(4) -0.008(4)
C23 0.051(4) 0.050(4) 0.045(4) 0.000(4) 0.015(4) -0.001(3)
C24 0.062(5) 0.039(4) 0.033(4) -0.004(4) 0.018(4) -0.005(3)
C25 0.052(4) 0.036(4) 0.032(4) 0.000(3) 0.019(3) 0.006(3)
C26 0.075(5) 0.026(4) 0.051(4) -0.002(4) 0.023(4) 0.001(3)
C27 0.057(5) 0.043(4) 0.060(5) 0.007(4) 0.016(4) 0.005(4)
C28 0.059(5) 0.033(4) 0.050(4) -0.001(4) 0.022(4) 0.000(3)
C29 0.073(5) 0.036(4) 0.053(4) -0.002(4) 0.025(4) 0.007(3)
C30 0.064(5) 0.039(4) 0.043(4) 0.002(3) 0.017(3) 0.012(3)
C31 0.069(6) 0.081(6) 0.135(8) -0.005(5) 0.007(5) 0.029(6)
C32 0.080(5) 0.059(5) 0.068(5) -0.017(4) 0.029(4) 0.007(4)

loop_
_atom_type_symbol
_atom_type_description
_atom_type_scat_dispersion_real
_atom_type_scat_dispersion_imag
_atom_type_scat_source
C C 0.0033 0.0016 'International Tables Vol C Tables 4.2.6.8 and 6.1.1.4'
H H 0.0000 0.0000 'International Tables Vol C Tables 4.2.6.8 and 6.1.1.4'
Br Br -0.2901 2.4595 'International Tables Vol C Tables 4.2.6.8 and 6.1.1.4'
N N 0.0061 0.0033 'International Tables Vol C Tables 4.2.6.8 and 6.1.1.4'
O O 0.0106 0.0060 'International Tables Vol C Tables 4.2.6.8 and 6.1.1.4'

loop_
_geom_angle_atom_site_label_1
_geom_angle_atom_site_label_2
_geom_angle_atom_site_label_3
_geom_angle
C2 O1 H1 104(5)
C7 N1 N2 117.9(5)
C8 N2 N1 116.9(5)
C8 N2 H2 125(5)
N1 N2 H2 114(4)
C12 N3 C15 121.0(6)
C12 N3 C16 121.1(6)
C15 N3 C16 117.8(6)
C2 C1 C6 118.9(6)
C2 C1 C7 122.8(6)
C6 C1 C7 118.3(6)
O1 C2 C1 121.5(7)
O1 C2 C3 117.1(7)
C1 C2 C3 121.4(7)
C4 C3 C2 119.5(8)
C4 C3 H3 120.2
C2 C3 H3 120.2
C3 C4 C5 120.1(7)
C3 C4 H4 119.9
C5 C4 H4 119.9
C4 C5 C6 121.6(7)
C4 C5 Br1 119.9(6)
C6 C5 Br1 118.5(7)
C5 C6 C1 118.4(7)
C5 C6 H6 120.8
C1 C6 H6 120.8
N1 C7 C1 118.4(6)
N1 C7 H7 120.8
C1 C7 H7 120.8
O2 C8 N2 119.7(6)
O2 C8 C9 123.7(6)
N2 C8 C9 116.6(6)
C10 C9 C14 117.6(6)
C10 C9 C8 124.3(6)
C14 C9 C8 118.0(6)
C9 C10 C11 122.4(6)
C9 C10 H10 118.8
C11 C10 H10 118.8
C10 C11 C12 120.5(6)
C10 C11 H11 119.7
C12 C11 H11 119.7
N3 C12 C13 122.2(6)
N3 C12 C11 121.5(6)
C13 C12 C11 116.3(6)
C14 C13 C12 122.3(6)
C14 C13 H13 118.9
C12 C13 H13 118.9
C13 C14 C9 120.8(6)
C13 C14 H14 119.6
C9 C14 H14 119.6
N3 C15 H15A 109.5
N3 C15 H15B 109.5
H15A C15 H15B 109.5
N3 C15 H15C 109.5
H15A C15 H15C 109.5
H15B C15 H15C 109.5
N3 C16 H16A 109.5
N3 C16 H16B 109.5
H16A C16 H16B 109.5
N3 C16 H16C 109.5
H16A C16 H16C 109.5
H16B C16 H16C 109.5
C18 O3 H3A 109.5
C23 N4 N5 120.0(5)
N4 N5 C24 119.7(5)
N4 N5 H5 118(4)
C24 N5 H5 122(4)
C28 N6 C31 122.3(6)
C28 N6 C32 121.1(6)
C31 N6 C32 115.7(6)
C22 C17 C18 117.7(6)
C22 C17 C23 120.4(6)
C18 C17 C23 121.9(6)
O3 C18 C19 118.4(7)
O3 C18 C17 121.8(6)
C19 C18 C17 119.7(7)
C18 C19 C20 121.7(7)
C18 C19 H19 119.1
C20 C19 H19 119.1
C19 C20 C21 118.7(7)
C19 C20 H20 120.6
C21 C20 H20 120.6
C22 C21 C20 120.3(7)
C22 C21 Br2 120.9(6)
C20 C21 Br2 118.7(6)
C21 C22 C17 121.8(6)
C21 C22 H22 119.1
C17 C22 H22 119.1
N4 C23 C17 120.4(6)
N4 C23 H23 119.8
C17 C23 H23 119.8
O4 C24 N5 120.2(6)
O4 C24 C25 122.6(6)
N5 C24 C25 117.1(6)
C26 C25 C30 115.9(6)
C26 C25 C24 120.5(6)
C30 C25 C24 123.4(6)
C27 C26 C25 123.4(6)
C27 C26 H26 118.3
C25 C26 H26 118.3
C26 C27 C28 121.4(6)
C26 C27 H27 119.3
C28 C27 H27 119.3
N6 C28 C29 122.8(6)
N6 C28 C27 121.8(6)
C29 C28 C27 115.3(6)
C30 C29 C28 122.0(6)
C30 C29 H29 119.0
C28 C29 H29 119.0
C29 C30 C25 122.1(6)
C29 C30 H30 119.0
C25 C30 H30 119.0
N6 C31 H31A 109.5
N6 C31 H31B 109.5
H31A C31 H31B 109.5
N6 C31 H31C 109.5
H31A C31 H31C 109.5
H31B C31 H31C 109.5
N6 C32 H32A 109.5
N6 C32 H32B 109.5
H32A C32 H32B 109.5
N6 C32 H32C 109.5
H32A C32 H32C 109.5
H32B C32 H32C 109.5

loop_
_geom_bond_atom_site_label_1
_geom_bond_atom_site_label_2
_geom_bond_distance
Br1 C5 1.915(7)
O1 C2 1.372(8)
O1 H1 0.852(10)
O2 C8 1.232(7)
N1 C7 1.290(7)
N1 N2 1.390(7)
N2 C8 1.369(7)
N2 H2 0.900(10)
N3 C12 1.363(7)
N3 C15 1.432(8)
N3 C16 1.456(8)
C1 C2 1.375(9)
C1 C6 1.403(8)
C1 C7 1.460(8)
C2 C3 1.375(9)
C3 C4 1.356(10)
C3 H3 0.9300
C4 C5 1.370(10)
C4 H4 0.9300
C5 C6 1.374(9)
C6 H6 0.9300
C7 H7 0.9300
C8 C9 1.487(8)
C9 C10 1.373(8)
C9 C14 1.391(8)
C10 C11 1.374(8)
C10 H10 0.9300
C11 C12 1.418(8)
C11 H11 0.9300
C12 C13 1.387(9)
C13 C14 1.377(8)
C13 H13 0.9300
C14 H14 0.9300
C15 H15A 0.9600
C15 H15B 0.9600
C15 H15C 0.9600
C16 H16A 0.9600
C16 H16B 0.9600
C16 H16C 0.9600
Br2 C21 1.893(7)
O3 C18 1.352(7)
O3 H3A 0.8200
O4 C24 1.244(7)
N4 C23 1.266(7)
N4 N5 1.364(7)
N5 C24 1.364(7)
N5 H5 0.900(10)
N6 C28 1.358(7)
N6 C31 1.440(8)
N6 C32 1.457(8)
C17 C22 1.396(8)
C17 C18 1.417(8)
C17 C23 1.432(8)
C18 C19 1.373(9)
C19 C20 1.385(9)
C19 H19 0.9300
C20 C21 1.391(9)
C20 H20 0.9300
C21 C22 1.368(8)
C22 H22 0.9300
C23 H23 0.9300
C24 C25 1.462(8)
C25 C26 1.384(8)
C25 C30 1.396(8)
C26 C27 1.356(8)
C26 H26 0.9300
C27 C28 1.420(8)
C27 H27 0.9300
C28 C29 1.406(8)
C29 C30 1.371(8)
C29 H29 0.9300
C30 H30 0.9300
C31 H31A 0.9600
C31 H31B 0.9600
C31 H31C 0.9600
C32 H32A 0.9600
C32 H32B 0.9600
C32 H32C 0.9600

loop_
_geom_hbond_atom_site_label_D
_geom_hbond_atom_site_label_H
_geom_hbond_atom_site_label_A
_geom_hbond_site_symmetry_A
_geom_hbond_distance_DH
_geom_hbond_distance_HA
_geom_hbond_distance_DA
_geom_hbond_angle_DHA
O1 H1 N1 . 0.852(10) 1.78(3) 2.570(7) 153(7)
O3 H3A N4 . 0.82 1.87 2.588(7) 146
N2 H2 O4 . 0.900(10) 2.04(2) 2.920(6) 166(6)
N5 H5 O2 6_565 0.900(10) 1.95(3) 2.807(7) 160(6)

loop_
_cod_related_entry_id
_cod_related_entry_database
_cod_related_entry_code
1 ChemSpider 13051273
